data_7055841
loop_
_publ_author_name
'Hou, Yujiao'
'An, Haiyan'
'Xu, Tieqi'
'Zhao, Sangen'
'Luo, Junhua'

_publ_section_title
;
 Chiral polyoxomolybdate-based hybrid compounds obtained by spontaneous
 resolution: syntheses, structures and non-linear optical properties
;
_journal_issue 12
_journal_name_full 'New J. Chem.'
_journal_page_first 10316
_journal_paper_doi 10.1039/C6NJ02709A
_journal_volume 40
_journal_year 2016
_chemical_formula_sum 'C6 H30 Mo6 N3 Na2 O34.5 Te'
_chemical_formula_weight 1445.55
_chemical_name_systematic
;
 ?
;
_space_group_crystal_system monoclinic
_space_group_IT_number 4
_space_group_name_Hall 'P 2yb'
_space_group_name_H-M_alt 'P 1 21 1'
_symmetry_space_group_name_Hall 'P 2yb'
_symmetry_space_group_name_H-M 'P 1 21 1'
_atom_sites_solution_primary direct
_atom_sites_solution_secondary difmap
_audit_creation_method SHELXL-2014
_audit_update_record
;
2016-02-01 deposited with the CCDC.
2016-10-26 downloaded from the CCDC.
;
_cell_angle_alpha 90
_cell_angle_beta 113.1610(10)
_cell_angle_gamma 90
_cell_formula_units_Z 2
_cell_length_a 11.6541(2)
_cell_length_b 13.9037(3)
_cell_length_c 11.8748(3)
_cell_measurement_reflns_used 10305
_cell_measurement_temperature 296(2)
_cell_measurement_theta_max 27.491
_cell_measurement_theta_min 1.865
_cell_volume 1769.06(7)
_computing_molecular_graphics 'Bruker SHELXTL'
_computing_publication_material 'Bruker SHELXTL'
_computing_structure_refinement 'SHELXL-2014 (Sheldrick, 2014)'
_diffrn_ambient_temperature 296(2)
_diffrn_detector_area_resol_mean 0.01
_diffrn_measured_fraction_theta_full 0.999
_diffrn_measured_fraction_theta_max 0.996
_diffrn_measurement_device_type 'Bruker Smart Apex CCD'
_diffrn_measurement_method \w-2\q
_diffrn_radiation_type MoK\a
_diffrn_radiation_wavelength 0.71073
_diffrn_reflns_av_R_equivalents 0.0273
_diffrn_reflns_av_unetI/netI 0.0435
_diffrn_reflns_Laue_measured_fraction_full 0.999
_diffrn_reflns_Laue_measured_fraction_max 0.996
_diffrn_reflns_limit_h_max 14
_diffrn_reflns_limit_h_min -15
_diffrn_reflns_limit_k_max 18
_diffrn_reflns_limit_k_min -17
_diffrn_reflns_limit_l_max 15
_diffrn_reflns_limit_l_min -15
_diffrn_reflns_number 10305
_diffrn_reflns_point_group_measured_fraction_full 0.882
_diffrn_reflns_point_group_measured_fraction_max 0.859
_diffrn_reflns_theta_full 25.242
_diffrn_reflns_theta_max 27.491
_diffrn_reflns_theta_min 1.865
_exptl_absorpt_coefficient_mu 3.014
_exptl_absorpt_correction_T_max 0.531
_exptl_absorpt_correction_T_min 0.490
_exptl_absorpt_correction_type empirical
_exptl_absorpt_process_details 'ABSCOR by T.Higashi 8 March, 1995'
_exptl_crystal_colour colourless
_exptl_crystal_density_diffrn 2.714
_exptl_crystal_density_method 'not measured'
_exptl_crystal_description block
_exptl_crystal_F_000 1378
_exptl_crystal_size_max 0.24
_exptl_crystal_size_mid 0.23
_exptl_crystal_size_min 0.21
_refine_diff_density_max 1.216
_refine_diff_density_min -1.003
_refine_diff_density_rms 0.160
_refine_ls_abs_structure_details
;
 Flack x determined using 2648 quotients [(I+)-(I-)]/[(I+)+(I-)]
 (Parsons, Flack and Wagner, Acta Cryst. B69 (2013) 249-259).
;
_refine_ls_abs_structure_Flack 0.004(12)
_refine_ls_extinction_coef 0.0077(3)
_refine_ls_extinction_expression Fc^*^=kFc[1+0.001xFc^2^\l^3^/sin(2\q)]^-1/4^
_refine_ls_extinction_method none
_refine_ls_goodness_of_fit_ref 1.028
_refine_ls_hydrogen_treatment none
_refine_ls_matrix_type full
_refine_ls_number_parameters 479
_refine_ls_number_reflns 6982
_refine_ls_number_restraints 211
_refine_ls_restrained_S_all 1.025
_refine_ls_R_factor_all 0.0246
_refine_ls_R_factor_gt 0.0240
_refine_ls_shift/su_max 0.001
_refine_ls_shift/su_mean 0.000
_refine_ls_structure_factor_coef Fsqd
_refine_ls_weighting_details 'w=1/[\s^2^(Fo^2^)+(0.0325P)^2^+0.8123P] where P=(Fo^2^+2Fc^2^)/3'
_refine_ls_weighting_scheme calc
_refine_ls_wR_factor_gt 0.0635
_refine_ls_wR_factor_ref 0.0642
_reflns_Friedel_coverage 0.656
_reflns_Friedel_fraction_full 0.754
_reflns_Friedel_fraction_max 0.711
_reflns_number_gt 6848
_reflns_number_total 6982
_reflns_threshold_expression 'I > 2\s(I)'
_cod_data_source_file c6nj02709a2.cif
_cod_data_source_block 1b
_cod_depositor_comments 'Adding full bibliography for 7055840--7055842.cif.'
_cod_original_cell_volume 1769.05(7)
_cod_original_formula_sum 'C6 H30 Mo6 N3 Na2 O34.50 Te'
_cod_database_code 7055841
_shelx_space_group_comment
;
The symmetry employed for this shelxl refinement is uniquely defined
by the following loop, which should always be used as a source of
symmetry information in preference to the above space-group names.
They are only intended as comments.
;
_shelxl_version_number 2014-3

loop_
_space_group_symop_operation_xyz
'x, y, z'
'-x, y+1/2, -z'

loop_
_atom_site_label
_atom_site_type_symbol
_atom_site_fract_x
_atom_site_fract_y
_atom_site_fract_z
_atom_site_U_iso_or_equiv
_atom_site_adp_type
_atom_site_occupancy
_atom_site_site_symmetry_order
_atom_site_calc_flag
_atom_site_refinement_flags_posn
_atom_site_refinement_flags_adp
_atom_site_refinement_flags_occupancy
Te1 Te 0.83515(3) 0.64519(3) 0.84558(3) 0.01327(10) Uani 1 1 d . . .
Mo6 Mo 0.96383(5) 0.72602(4) 1.16265(5) 0.01450(12) Uani 1 1 d . . .
Mo5 Mo 0.50141(5) 0.68844(4) 0.69864(5) 0.01576(13) Uani 1 1 d . . .
Mo4 Mo 0.62930(5) 0.69508(4) 1.00521(5) 0.01427(12) Uani 1 1 d . . .
Mo3 Mo 0.69846(5) 0.70931(4) 0.52733(5) 0.01385(13) Uani 1 1 d . . .
Mo2 Mo 1.00742(5) 0.73549(4) 0.67020(5) 0.01411(12) Uani 1 1 d . . .
Mo1 Mo 1.14481(5) 0.73659(5) 1.00292(5) 0.01528(12) Uani 1 1 d . . .
O27 O 0.4818(4) 0.6886(4) 0.8546(4) 0.0195(10) Uani 1 1 d . U .
O26 O 0.9835(5) 0.5669(4) 0.6437(5) 0.0233(11) Uani 1 1 d . U .
O25 O 0.8052(4) 0.6646(3) 1.0926(4) 0.0172(10) Uani 1 1 d . U .
O24 O 1.1271(4) 0.7398(4) 1.1591(4) 0.0191(9) Uani 1 1 d . U .
O23 O 0.5990(4) 0.6525(4) 0.6067(4) 0.0182(9) Uani 1 1 d . U .
O22 O 0.6413(5) 0.5374(4) 0.9601(5) 0.0250(11) Uani 1 1 d . U .
O21 O 1.0846(4) 0.6906(4) 0.8366(4) 0.0198(10) Uani 1 1 d . U .
O20 O 0.6423(5) 0.8166(4) 1.0224(5) 0.0275(12) Uani 1 1 d . U .
O19 O 1.1431(5) 0.8577(4) 0.9755(5) 0.0241(11) Uani 1 1 d . U .
O18 O 0.8611(4) 0.7311(4) 0.5199(4) 0.0170(9) Uani 1 1 d . U .
O17 O 0.9424(4) 0.7255(4) 0.9665(4) 0.0161(9) Uani 1 1 d . U .
O16 O 0.8391(4) 0.7190(3) 0.7167(4) 0.0154(9) Uani 1 1 d . U .
O15 O 0.6915(4) 0.7060(4) 0.8465(4) 0.0155(9) Uani 1 1 d . U .
O14 O 1.1225(4) 0.7157(4) 0.6183(4) 0.0232(11) Uani 1 1 d . U .
O13 O 1.0186(5) 0.8570(4) 0.6982(5) 0.0240(11) Uani 1 1 d . U .
O12 O 0.5440(6) 0.5273(4) 0.7557(5) 0.0327(13) Uani 1 1 d . U .
O11 O 1.0062(5) 0.7029(5) 1.3154(4) 0.0284(11) Uani 1 1 d . U .
O10 O 0.3570(4) 0.6473(6) 0.6046(5) 0.0372(14) Uani 1 1 d . U .
O9 O 0.6213(5) 0.6698(4) 0.3796(4) 0.0250(11) Uani 1 1 d . U .
O8 O 1.2988(4) 0.7083(4) 1.0538(5) 0.0277(12) Uani 1 1 d . U .
O7 O 0.6520(5) 0.8259(4) 0.5230(5) 0.0269(12) Uani 1 1 d . U .
O6 O 0.7749(4) 0.5527(4) 0.5678(5) 0.0216(10) Uani 1 1 d . U .
O5 O 1.1215(5) 0.5726(4) 1.0292(5) 0.0243(11) Uani 1 1 d . U .
O4 O 0.5701(5) 0.6617(4) 1.1094(4) 0.0249(11) Uani 1 1 d . U .
O3 O 1.0124(5) 0.5647(4) 1.1479(5) 0.0229(11) Uani 1 1 d . U .
O2 O 0.9160(5) 0.8435(4) 1.1502(5) 0.0259(11) Uani 1 1 d . U .
C6 C 0.8829(7) 0.5217(5) 0.5916(6) 0.0182(13) Uani 1 1 d . . .
O1 O 0.4913(6) 0.8085(5) 0.6710(5) 0.0339(14) Uani 1 1 d . U .
C5 C 0.5798(6) 0.4934(5) 0.8622(6) 0.0184(13) Uani 1 1 d . . .
C4 C 1.0914(6) 0.5338(5) 1.1089(6) 0.0166(13) Uani 1 1 d . . .
C3 C 0.8935(7) 0.4184(6) 0.5541(7) 0.0275(17) Uani 1 1 d . . .
H3A H 0.9496 0.4165 0.5117 0.033 Uiso 1 1 calc R U .
H3B H 0.9294 0.3790 0.6271 0.033 Uiso 1 1 calc R U .
N1 N 0.7723(7) 0.3778(5) 0.4743(6) 0.0340(16) Uani 1 1 d . . .
H1C H 0.7829 0.3177 0.4547 0.051 Uiso 1 1 calc R U .
H1D H 0.7210 0.3783 0.5134 0.051 Uiso 1 1 calc R U .
H1E H 0.7397 0.4130 0.4064 0.051 Uiso 1 1 calc R U .
C2 C 0.5476(8) 0.3922(5) 0.8799(7) 0.0265(16) Uani 1 1 d . . .
H2A H 0.4902 0.3928 0.9209 0.032 Uiso 1 1 calc R U .
H2B H 0.6229 0.3593 0.9331 0.032 Uiso 1 1 calc R U .
C1 C 1.1553(7) 0.4406(6) 1.1625(7) 0.0251(15) Uani 1 1 d . . .
H1A H 1.2002 0.4481 1.2502 0.030 Uiso 1 1 calc R U .
H1B H 1.0929 0.3909 1.1489 0.030 Uiso 1 1 calc R U .
Na1 Na 1.1820(3) 0.9791(2) 0.8479(3) 0.0272(6) Uani 1 1 d . . .
Na2 Na 1.1986(3) 0.5473(3) 0.6372(3) 0.0344(7) Uani 1 1 d . . .
O4W O 1.2182(6) 0.3750(5) 0.6763(5) 0.0339(13) Uani 1 1 d . U .
O3W O 1.3374(6) 0.8819(5) 0.8124(6) 0.0423(16) Uani 1 1 d . U .
O2W O 1.2923(6) 0.5509(5) 0.8518(6) 0.0425(15) Uani 1 1 d . U .
N3 N 1.2422(6) 0.4107(5) 1.1082(6) 0.0263(14) Uani 1 1 d . . .
H3C H 1.2782 0.3555 1.1419 0.039 Uiso 1 1 calc R U .
H3D H 1.2010 0.4026 1.0279 0.039 Uiso 1 1 calc R U .
H3E H 1.3005 0.4556 1.1217 0.039 Uiso 1 1 calc R U .
O1W O 1.1237(8) 0.5213(6) 0.4308(6) 0.0545(19) Uani 1 1 d . U .
N2 N 0.4900(6) 0.3371(5) 0.7631(6) 0.0332(16) Uani 1 1 d . . .
H2C H 0.4729 0.2775 0.7793 0.050 Uiso 1 1 calc R U .
H2D H 0.4198 0.3660 0.7145 0.050 Uiso 1 1 calc R U .
H2E H 0.5429 0.3349 0.7258 0.050 Uiso 1 1 calc R U .
O5W O 1.1863(6) 1.0597(5) 0.6766(5) 0.0354(14) Uani 1 1 d . U .
OW3 O 1.4719(6) 0.5086(5) 1.2010(6) 0.0428(16) Uani 1 1 d . U .
OW2 O 1.3396(7) 0.7854(10) 1.3603(7) 0.082(3) Uani 1 1 d . U .
OW1 O 0.5098(15) 0.9900(10) 0.5549(11) 0.059(4) Uani 0.5 1 d . U P

loop_
_atom_site_aniso_label
_atom_site_aniso_U_11
_atom_site_aniso_U_22
_atom_site_aniso_U_33
_atom_site_aniso_U_23
_atom_site_aniso_U_13
_atom_site_aniso_U_12
Te1 0.01361(19) 0.0131(2) 0.01512(19) -0.00065(15) 0.00786(15) -0.00003(16)
Mo6 0.0156(2) 0.0163(3) 0.0125(2) -0.0019(2) 0.00653(19) -0.0006(2)
Mo5 0.0119(2) 0.0220(3) 0.0152(3) 0.0002(2) 0.0072(2) 0.0010(2)
Mo4 0.0144(3) 0.0169(3) 0.0154(3) -0.0007(2) 0.0101(2) 0.0000(2)
Mo3 0.0140(2) 0.0171(3) 0.0122(2) 0.0019(2) 0.00708(19) 0.0023(2)
Mo2 0.0140(2) 0.0160(3) 0.0160(2) 0.0019(2) 0.00994(19) 0.0004(2)
Mo1 0.0119(2) 0.0179(3) 0.0169(2) 0.0010(2) 0.00655(19) -0.0013(2)
O27 0.013(2) 0.032(3) 0.016(2) 0.000(2) 0.0092(17) 0.000(2)
O26 0.020(2) 0.021(3) 0.028(3) -0.002(2) 0.008(2) -0.003(2)
O25 0.014(2) 0.019(2) 0.019(2) 0.0011(18) 0.0075(18) 0.000(2)
O24 0.0123(19) 0.025(2) 0.019(2) -0.002(2) 0.0054(16) -0.002(2)
O23 0.020(2) 0.022(2) 0.019(2) -0.002(2) 0.0137(18) 0.000(2)
O22 0.031(3) 0.021(3) 0.022(3) -0.001(2) 0.009(2) -0.004(2)
O21 0.019(2) 0.025(2) 0.017(2) 0.002(2) 0.0091(18) -0.001(2)
O20 0.027(3) 0.025(3) 0.035(3) 0.000(2) 0.018(2) 0.002(2)
O19 0.021(2) 0.020(3) 0.028(3) 0.002(2) 0.007(2) -0.002(2)
O18 0.016(2) 0.024(2) 0.015(2) 0.0032(19) 0.0103(16) 0.001(2)
O17 0.0124(19) 0.022(2) 0.015(2) -0.0022(18) 0.0078(16) -0.0035(19)
O16 0.0117(19) 0.025(3) 0.0126(19) -0.0016(18) 0.0084(16) -0.0049(19)
O15 0.0127(19) 0.022(2) 0.0133(19) -0.0005(18) 0.0065(16) 0.0000(19)
O14 0.020(2) 0.028(3) 0.027(2) 0.003(2) 0.0148(19) 0.000(2)
O13 0.023(2) 0.022(3) 0.031(3) 0.001(2) 0.015(2) 0.002(2)
O12 0.059(4) 0.020(3) 0.022(3) -0.001(2) 0.020(3) -0.005(3)
O11 0.035(3) 0.037(3) 0.015(2) 0.000(2) 0.011(2) -0.002(3)
O10 0.016(2) 0.061(4) 0.035(3) -0.007(3) 0.010(2) -0.007(3)
O9 0.028(3) 0.033(3) 0.013(2) -0.0021(19) 0.0068(19) -0.003(2)
O8 0.016(2) 0.033(3) 0.033(3) -0.001(2) 0.009(2) 0.000(2)
O7 0.026(3) 0.025(3) 0.034(3) 0.005(2) 0.017(2) 0.006(2)
O6 0.018(2) 0.020(2) 0.029(3) -0.001(2) 0.012(2) -0.001(2)
O5 0.032(3) 0.021(2) 0.028(3) 0.005(2) 0.019(2) 0.007(2)
O4 0.025(2) 0.034(3) 0.023(2) 0.006(2) 0.017(2) 0.000(2)
O3 0.022(2) 0.018(3) 0.037(3) 0.003(2) 0.020(2) 0.004(2)
O2 0.028(3) 0.023(3) 0.027(3) 0.000(2) 0.010(2) 0.003(2)
C6 0.024(3) 0.016(3) 0.017(3) 0.000(3) 0.011(3) 0.004(3)
O1 0.042(3) 0.030(3) 0.036(3) 0.008(2) 0.022(3) 0.014(3)
C5 0.020(3) 0.017(3) 0.022(3) -0.003(3) 0.013(3) -0.001(3)
C4 0.016(3) 0.014(3) 0.021(3) 0.000(2) 0.009(3) 0.000(3)
C3 0.028(4) 0.022(4) 0.031(4) 0.000(3) 0.009(3) 0.007(3)
N1 0.039(4) 0.029(4) 0.033(4) -0.010(3) 0.013(3) -0.008(3)
C2 0.030(4) 0.019(4) 0.027(4) 0.002(3) 0.007(3) -0.005(3)
C1 0.026(4) 0.020(4) 0.033(4) 0.004(3) 0.015(3) 0.004(3)
Na1 0.0315(16) 0.0282(16) 0.0276(15) 0.0024(13) 0.0178(13) 0.0006(13)
Na2 0.0334(17) 0.0339(17) 0.0340(17) -0.0008(14) 0.0112(14) 0.0016(15)
O4W 0.035(3) 0.034(3) 0.032(3) -0.004(2) 0.014(3) 0.000(3)
O3W 0.038(3) 0.048(4) 0.044(4) -0.003(3) 0.019(3) 0.012(3)
O2W 0.048(4) 0.041(4) 0.038(3) -0.006(3) 0.017(3) 0.005(3)
N3 0.023(3) 0.019(3) 0.040(4) -0.002(3) 0.016(3) 0.005(3)
O1W 0.075(5) 0.047(4) 0.032(3) 0.000(3) 0.010(3) -0.008(4)
N2 0.028(3) 0.024(3) 0.038(4) -0.008(3) 0.002(3) -0.006(3)
O5W 0.047(4) 0.030(3) 0.035(3) 0.005(2) 0.022(3) 0.001(3)
OW3 0.046(4) 0.035(3) 0.051(4) 0.000(3) 0.022(3) -0.015(3)
OW2 0.048(4) 0.155(10) 0.044(4) -0.001(5) 0.019(4) -0.002(5)
OW1 0.117(9) 0.050(7) 0.039(6) 0.037(5) 0.064(6) 0.070(7)

loop_
_atom_type_symbol
_atom_type_description
_atom_type_scat_dispersion_real
_atom_type_scat_dispersion_imag
_atom_type_scat_source
C C 0.0033 0.0016 'International Tables Vol C Tables 4.2.6.8 and 6.1.1.4'
H H 0.0000 0.0000 'International Tables Vol C Tables 4.2.6.8 and 6.1.1.4'
N N 0.0061 0.0033 'International Tables Vol C Tables 4.2.6.8 and 6.1.1.4'
O O 0.0106 0.0060 'International Tables Vol C Tables 4.2.6.8 and 6.1.1.4'
Na Na 0.0362 0.0249 'International Tables Vol C Tables 4.2.6.8 and 6.1.1.4'
Mo Mo -1.6832 0.6857 'International Tables Vol C Tables 4.2.6.8 and 6.1.1.4'
Te Te -0.5308 1.6751 'International Tables Vol C Tables 4.2.6.8 and 6.1.1.4'

loop_
_geom_angle_atom_site_label_1
_geom_angle_atom_site_label_2
_geom_angle_atom_site_label_3
_geom_angle
_geom_angle_site_symmetry_1
_geom_angle_site_symmetry_3
O16 Te1 O17 94.45(19) . .
O16 Te1 O15 93.87(19) . .
O17 Te1 O15 93.15(19) . .
O2 Mo6 O11 102.6(3) . .
O2 Mo6 O25 99.4(2) . .
O11 Mo6 O25 101.8(2) . .
O2 Mo6 O24 101.2(2) . .
O11 Mo6 O24 99.6(2) . .
O25 Mo6 O24 146.2(2) . .
O2 Mo6 O17 90.8(2) . .
O11 Mo6 O17 165.3(2) . .
O25 Mo6 O17 81.51(17) . .
O24 Mo6 O17 71.66(16) . .
O2 Mo6 O3 171.4(2) . .
O11 Mo6 O3 85.5(3) . .
O25 Mo6 O3 76.08(19) . .
O24 Mo6 O3 79.8(2) . .
O17 Mo6 O3 81.40(18) . .
O1 Mo5 O10 103.1(3) . .
O1 Mo5 O23 99.1(3) . .
O10 Mo5 O23 101.0(2) . .
O1 Mo5 O27 99.0(3) . .
O10 Mo5 O27 99.6(2) . .
O23 Mo5 O27 148.5(2) . .
O1 Mo5 O15 91.0(3) . .
O10 Mo5 O15 165.0(3) . .
O23 Mo5 O15 81.37(17) . .
O27 Mo5 O15 72.80(17) . .
O1 Mo5 O12 172.0(3) . .
O10 Mo5 O12 84.9(3) . .
O23 Mo5 O12 79.1(2) . .
O27 Mo5 O12 79.5(2) . .
O15 Mo5 O12 81.1(2) . .
O20 Mo4 O4 103.1(3) . .
O20 Mo4 O27 99.3(3) . .
O4 Mo4 O27 101.1(2) . .
O20 Mo4 O25 97.3(2) . .
O4 Mo4 O25 101.3(2) . .
O27 Mo4 O25 148.17(19) . .
O20 Mo4 O15 89.5(2) . .
O4 Mo4 O15 166.7(2) . .
O27 Mo4 O15 72.19(17) . .
O25 Mo4 O15 81.03(17) . .
O20 Mo4 O22 167.1(2) . .
O4 Mo4 O22 89.3(2) . .
O27 Mo4 O22 81.5(2) . .
O25 Mo4 O22 76.48(19) . .
O15 Mo4 O22 78.48(18) . .
O7 Mo3 O9 104.0(3) . .
O7 Mo3 O23 99.2(2) . .
O9 Mo3 O23 101.2(2) . .
O7 Mo3 O18 98.8(2) . .
O9 Mo3 O18 97.6(2) . .
O23 Mo3 O18 149.94(19) . .
O7 Mo3 O16 94.1(2) . .
O9 Mo3 O16 160.4(2) . .
O23 Mo3 O16 82.83(17) . .
O18 Mo3 O16 72.01(16) . .
O7 Mo3 O6 170.6(2) . .
O9 Mo3 O6 85.2(2) . .
O23 Mo3 O6 76.75(19) . .
O18 Mo3 O6 81.70(19) . .
O16 Mo3 O6 77.06(18) . .
O14 Mo2 O13 102.6(3) . .
O14 Mo2 O18 101.3(2) . .
O13 Mo2 O18 100.5(2) . .
O14 Mo2 O21 101.7(2) . .
O13 Mo2 O21 98.7(2) . .
O18 Mo2 O21 145.8(2) . .
O14 Mo2 O16 163.5(2) . .
O13 Mo2 O16 93.4(2) . .
O18 Mo2 O16 71.56(16) . .
O21 Mo2 O16 79.38(17) . .
O14 Mo2 O26 82.0(2) . .
O13 Mo2 O26 175.0(2) . .
O18 Mo2 O26 80.2(2) . .
O21 Mo2 O26 78.4(2) . .
O16 Mo2 O26 82.13(18) . .
O14 Mo2 Na2 39.21(19) . .
O13 Mo2 Na2 137.92(18) . .
O18 Mo2 Na2 103.87(15) . .
O21 Mo2 Na2 79.30(16) . .
O16 Mo2 Na2 126.63(14) . .
O26 Mo2 Na2 45.81(13) . .
O8 Mo1 O19 103.1(3) . .
O8 Mo1 O21 101.3(2) . .
O19 Mo1 O21 99.1(2) . .
O8 Mo1 O24 99.2(2) . .
O19 Mo1 O24 99.3(2) . .
O21 Mo1 O24 148.5(2) . .
O8 Mo1 O17 160.3(2) . .
O19 Mo1 O17 95.7(2) . .
O21 Mo1 O17 81.23(17) . .
O24 Mo1 O17 71.67(16) . .
O8 Mo1 O5 83.6(2) . .
O19 Mo1 O5 173.2(2) . .
O21 Mo1 O5 78.3(2) . .
O24 Mo1 O5 80.4(2) . .
O17 Mo1 O5 77.77(18) . .
Mo4 O27 Mo5 118.9(2) . .
C6 O26 Mo2 126.8(4) . .
C6 O26 Na2 131.9(5) . .
Mo2 O26 Na2 92.54(19) . .
Mo6 O25 Mo4 140.7(3) . .
Mo6 O25 Na1 112.0(2) . 2_747
Mo4 O25 Na1 106.8(2) . 2_747
Mo6 O24 Mo1 119.6(2) . .
Mo5 O23 Mo3 140.7(3) . .
C5 O22 Mo4 128.3(5) . .
C5 O22 Na1 130.0(5) . 2_747
Mo4 O22 Na1 101.6(2) . 2_747
Mo2 O21 Mo1 141.2(3) . .
Mo1 O19 Na1 144.2(3) . .
Mo2 O18 Mo3 119.0(2) . .
Te1 O17 Mo1 122.0(2) . .
Te1 O17 Mo6 124.8(2) . .
Mo1 O17 Mo6 96.97(15) . .
Te1 O16 Mo3 123.8(2) . .
Te1 O16 Mo2 124.4(2) . .
Mo3 O16 Mo2 97.27(15) . .
Te1 O15 Mo5 123.8(2) . .
Te1 O15 Mo4 123.4(2) . .
Mo5 O15 Mo4 95.94(16) . .
Mo2 O14 Na2 115.1(3) . .
Mo2 O13 Na1 137.8(3) . .
C5 O12 Mo5 126.8(5) . .
Mo5 O10 Na2 133.8(3) . 1_455
C6 O6 Mo3 129.6(4) . .
C4 O5 Mo1 127.2(5) . .
C4 O3 Mo6 126.1(4) . .
C4 O3 Na1 128.7(5) . 2_747
Mo6 O3 Na1 101.60(18) . 2_747
O6 C6 O26 126.7(6) . .
O6 C6 C3 116.7(6) . .
O26 C6 C3 116.7(6) . .
O12 C5 O22 126.2(7) . .
O12 C5 C2 119.6(6) . .
O22 C5 C2 114.2(6) . .
O5 C4 O3 126.4(6) . .
O5 C4 C1 116.8(6) . .
O3 C4 C1 116.7(6) . .
N1 C3 C6 112.5(6) . .
C5 C2 N2 113.5(6) . .
N3 C1 C4 111.9(6) . .
O5W Na1 O3W 81.0(2) . .
O5W Na1 O19 161.6(3) . .
O3W Na1 O19 93.2(2) . .
O5W Na1 O22 110.0(2) . 2_757
O3W Na1 O22 86.3(2) . 2_757
O19 Na1 O22 86.9(2) . 2_757
O5W Na1 O3 96.6(2) . 2_757
O3W Na1 O3 169.3(2) . 2_757
O19 Na1 O3 85.87(19) . 2_757
O22 Na1 O3 104.2(2) 2_757 2_757
O5W Na1 O13 88.8(2) . .
O3W Na1 O13 85.1(2) . .
O19 Na1 O13 73.2(2) . .
O22 Na1 O13 157.8(2) 2_757 .
O3 Na1 O13 84.46(18) 2_757 .
O5W Na1 O25 75.5(2) . 2_757
O3W Na1 O25 128.2(2) . 2_757
O19 Na1 O25 120.9(2) . 2_757
O22 Na1 O25 60.66(17) 2_757 2_757
O3 Na1 O25 60.37(16) 2_757 2_757
O13 Na1 O25 138.59(19) . 2_757
O1W Na2 O2W 170.9(3) . .
O1W Na2 O4W 91.0(3) . .
O2W Na2 O4W 81.1(3) . .
O1W Na2 O10 85.1(3) . 1_655
O2W Na2 O10 95.8(2) . 1_655
O4W Na2 O10 124.5(3) . 1_655
O1W Na2 O14 94.6(3) . .
O2W Na2 O14 94.3(2) . .
O4W Na2 O14 161.6(2) . .
O10 Na2 O14 73.5(2) 1_655 .
O1W Na2 O26 94.8(3) . .
O2W Na2 O26 90.5(2) . .
O4W Na2 O26 96.8(2) . .
O10 Na2 O26 138.7(3) 1_655 .
O14 Na2 O26 65.26(18) . .
O1W Na2 Mo2 104.1(2) . .
O2W Na2 Mo2 84.78(19) . .
O4W Na2 Mo2 135.97(19) . .
O10 Na2 Mo2 98.2(2) 1_655 .
O14 Na2 Mo2 25.71(11) . .
O26 Na2 Mo2 41.65(13) . .

loop_
_geom_bond_atom_site_label_1
_geom_bond_atom_site_label_2
_geom_bond_distance
_geom_bond_site_symmetry_2
Te1 O16 1.859(4) .
Te1 O17 1.860(4) .
Te1 O15 1.879(4) .
Mo6 O2 1.713(6) .
Mo6 O11 1.712(5) .
Mo6 O25 1.905(4) .
Mo6 O24 1.929(4) .
Mo6 O17 2.242(4) .
Mo6 O3 2.336(5) .
Mo5 O1 1.697(6) .
Mo5 O10 1.711(5) .
Mo5 O23 1.926(4) .
Mo5 O27 1.953(4) .
Mo5 O15 2.234(4) .
Mo5 O12 2.337(6) .
Mo4 O20 1.702(6) .
Mo4 O4 1.701(5) .
Mo4 O27 1.935(4) .
Mo4 O25 1.945(4) .
Mo4 O15 2.274(4) .
Mo4 O22 2.274(5) .
Mo3 O7 1.704(6) .
Mo3 O9 1.716(5) .
Mo3 O23 1.928(4) .
Mo3 O18 1.955(4) .
Mo3 O16 2.205(4) .
Mo3 O6 2.330(5) .
Mo2 O14 1.704(4) .
Mo2 O13 1.716(6) .
Mo2 O18 1.924(4) .
Mo2 O21 1.925(4) .
Mo2 O16 2.248(4) .
Mo2 O26 2.366(5) .
Mo2 Na2 3.557(4) .
Mo1 O8 1.699(5) .
Mo1 O19 1.714(6) .
Mo1 O21 1.927(4) .
Mo1 O24 1.945(4) .
Mo1 O17 2.230(4) .
Mo1 O5 2.331(5) .
O26 C6 1.257(9) .
O26 Na2 2.553(6) .
O25 Na1 2.663(6) 2_747
O22 C5 1.259(8) .
O22 Na1 2.530(6) 2_747
O19 Na1 2.426(6) .
O14 Na2 2.483(6) .
O13 Na1 2.647(6) .
O12 C5 1.257(9) .
O10 Na2 2.461(7) 1_455
O6 C6 1.254(8) .
O5 C4 1.253(8) .
O3 C4 1.258(8) .
O3 Na1 2.577(6) 2_747
C6 C3 1.523(10) .
C5 C2 1.492(10) .
C4 C1 1.506(10) .
C3 N1 1.469(10) .
C2 N2 1.493(9) .
C1 N3 1.458(9) .
Na1 O5W 2.340(6) .
Na1 O3W 2.426(7) .
Na1 O22 2.530(6) 2_757
Na1 O3 2.577(6) 2_757
Na1 O25 2.663(6) 2_757
Na2 O1W 2.284(7) .
Na2 O2W 2.345(7) .
Na2 O4W 2.433(7) .
Na2 O10 2.461(7) 1_655
